data_7015025
loop_
_publ_author_name
'Hancock, Stuart L.'
'Mahon, Mary F.'
'Jones, Matthew D.'

_publ_section_title
;
 Crystallographic characterisation of Ti(iv) piperazine complexes and
 their exploitation for the ring opening polymerisation of rac-lactide.
;
_journal_issue 9
_journal_name_full 'Dalton transactions (Cambridge, England : 2003)'
_journal_page_first 2033
_journal_page_last 2037
_journal_paper_doi 10.1039/c0dt01542c
_journal_volume 40
_journal_year 2011
_chemical_formula_sum 'C53 H96 N2 O8 Ti2'
_chemical_formula_weight 985.12
_chemical_name_systematic
;
?
;
_space_group_IT_number 14
_symmetry_cell_setting monoclinic
_symmetry_space_group_name_Hall '-P 2yn'
_symmetry_space_group_name_H-M 'P 1 21/n 1'
_atom_sites_solution_hydrogens geom
_atom_sites_solution_primary direct
_atom_sites_solution_secondary difmap
_audit_creation_method SHELXL-97
_cell_angle_alpha 90.00
_cell_angle_beta 91.5990(10)
_cell_angle_gamma 90.00
_cell_formula_units_Z 4
_cell_length_a 9.24600(10)
_cell_length_b 24.3060(3)
_cell_length_c 26.2840(3)
_cell_measurement_reflns_used 92915
_cell_measurement_temperature 150(2)
_cell_measurement_theta_max 25.03
_cell_measurement_theta_min 3.51
_cell_volume 5904.59(12)
_computing_cell_refinement 'HKL Scalepack (Otwinski & Minor, 1997)'
_computing_data_collection 'Collect (Nonius BV, 1997-2000)'
_computing_data_reduction 'HKL Denzo & Scalepack (Otwinski & Minor 1997)'
_computing_molecular_graphics 'Ortep-3 for Windows (Farrugia, 1997)'
_computing_publication_material 'WinGX publication routines (Farrugia, 1999)'
_computing_structure_refinement 'SHELXL-97 (Sheldrick, 1997)'
_computing_structure_solution
;
SIR97- Altomare A., Burla M.C., Camalli M., Cascarano G.L., Giacovazzo C. ,
Guagliardi A., Moliterni A.G.G., Polidori G.,Spagna R.
(1999) J. Appl. Cryst. 32, 115-119.
;
_diffrn_ambient_temperature 150(2)
_diffrn_measured_fraction_theta_full 0.994
_diffrn_measured_fraction_theta_max 0.994
_diffrn_measurement_device_type 'nonius kappa ccd'
_diffrn_measurement_method ccd
_diffrn_radiation_monochromator graphite
_diffrn_radiation_source 'fine-focus sealed tube'
_diffrn_radiation_type MoK\a
_diffrn_radiation_wavelength 0.71073
_diffrn_reflns_av_R_equivalents 0.0726
_diffrn_reflns_av_sigmaI/netI 0.0401
_diffrn_reflns_limit_h_max 10
_diffrn_reflns_limit_h_min -10
_diffrn_reflns_limit_k_max 28
_diffrn_reflns_limit_k_min -28
_diffrn_reflns_limit_l_max 31
_diffrn_reflns_limit_l_min -31
_diffrn_reflns_number 67951
_diffrn_reflns_theta_full 24.99
_diffrn_reflns_theta_max 24.99
_diffrn_reflns_theta_min 3.53
_exptl_absorpt_coefficient_mu 0.318
_exptl_absorpt_correction_type none
_exptl_crystal_colour yellow
_exptl_crystal_density_diffrn 1.108
_exptl_crystal_density_method 'not measured'
_exptl_crystal_description block
_exptl_crystal_F_000 2144
_exptl_crystal_size_max 0.20
_exptl_crystal_size_mid 0.15
_exptl_crystal_size_min 0.10
_refine_diff_density_max 0.887
_refine_diff_density_min -0.504
_refine_diff_density_rms 0.069
_refine_ls_extinction_method none
_refine_ls_goodness_of_fit_ref 1.049
_refine_ls_hydrogen_treatment constr
_refine_ls_matrix_type full
_refine_ls_number_parameters 589
_refine_ls_number_reflns 10306
_refine_ls_number_restraints 123
_refine_ls_restrained_S_all 1.075
_refine_ls_R_factor_all 0.1055
_refine_ls_R_factor_gt 0.0851
_refine_ls_shift/su_max 0.004
_refine_ls_shift/su_mean 0.000
_refine_ls_structure_factor_coef Fsqd
_refine_ls_weighting_details 'calc w=1/[\s^2^(Fo^2^)+(0.1126P)^2^+10.5855P] where P=(Fo^2^+2Fc^2^)/3'
_refine_ls_weighting_scheme calc
_refine_ls_wR_factor_gt 0.2225
_refine_ls_wR_factor_ref 0.2403
_reflns_number_gt 8005
_reflns_number_total 10306
_reflns_threshold_expression >2sigma(I)
_cod_data_source_file C0DT01542C.TXT
_cod_data_source_block Ti2(6)(OiPr)6
_cod_original_sg_symbol_H-M P21/n
_cod_database_code 7015025

loop_
_symmetry_equiv_pos_as_xyz
'x, y, z'
'-x+1/2, y+1/2, -z+1/2'
'-x, -y, -z'
'x-1/2, -y-1/2, z-1/2'

loop_
_atom_site_label
_atom_site_type_symbol
_atom_site_fract_x
_atom_site_fract_y
_atom_site_fract_z
_atom_site_U_iso_or_equiv
_atom_site_adp_type
_atom_site_occupancy
_atom_site_symmetry_multiplicity
_atom_site_calc_flag
_atom_site_refinement_flags
_atom_site_disorder_assembly
_atom_site_disorder_group
Ti1 Ti 0.15711(8) 0.10008(3) 0.16138(3) 0.0421(2) Uani 1 1 d . . .
Ti2 Ti -0.22025(9) 0.26452(3) 0.35967(3) 0.0483(2) Uani 1 1 d D . .
O1 O 0.2521(4) 0.07468(14) 0.10783(11) 0.0594(8) Uani 1 1 d . . .
O2 O -0.0269(3) 0.08551(14) 0.13925(11) 0.0559(8) Uani 1 1 d . . .
O3 O 0.2135(4) 0.17153(13) 0.15787(12) 0.0580(8) Uani 1 1 d . . .
O4 O 0.2426(3) 0.05163(11) 0.20855(10) 0.0431(6) Uani 1 1 d . . .
O5 O -0.3258(8) 0.2937(3) 0.4065(3) 0.062(2) Uiso 0.55 1 d PD A 2
O6 O -0.0403(8) 0.2904(3) 0.3808(3) 0.069(2) Uiso 0.55 1 d PD A 1
O7 O -0.2605(8) 0.1928(3) 0.3648(3) 0.055(2) Uiso 0.55 1 d PD A 1
O8 O -0.2916(3) 0.30784(13) 0.30551(11) 0.0512(7) Uani 1 1 d . A .
N1 N 0.0390(3) 0.13070(13) 0.23448(12) 0.0383(7) Uani 1 1 d . . .
N2 N -0.0775(4) 0.22837(14) 0.29298(14) 0.0455(8) Uani 1 1 d . A .
C1 C 0.3334(8) 0.0355(3) 0.0807(2) 0.0879(19) Uani 1 1 d . . .
H1 H 0.4102 0.0199 0.1041 0.105 Uiso 1 1 calc R . .
C2 C 0.2402(10) -0.0090(4) 0.0629(4) 0.122(3) Uani 1 1 d U . .
H2A H 0.1944 -0.0263 0.0920 0.183 Uiso 1 1 calc R . .
H2B H 0.2979 -0.0364 0.0451 0.183 Uiso 1 1 calc R . .
H2C H 0.1654 0.0057 0.0395 0.183 Uiso 1 1 calc R . .
C3 C 0.4038(11) 0.0640(4) 0.0379(4) 0.147(4) Uani 1 1 d . . .
H3A H 0.3294 0.0777 0.0138 0.220 Uiso 1 1 calc R . .
H3B H 0.4670 0.0382 0.0204 0.220 Uiso 1 1 calc R . .
H3C H 0.4613 0.0950 0.0511 0.220 Uiso 1 1 calc R . .
C4 C -0.0994(6) 0.0730(2) 0.09266(17) 0.0639(13) Uani 1 1 d . . .
H4 H -0.0252 0.0687 0.0660 0.077 Uiso 1 1 calc R . .
C5 C -0.1959(8) 0.1209(3) 0.0778(2) 0.104(2) Uani 1 1 d . . .
H5A H -0.2732 0.1243 0.1024 0.156 Uiso 1 1 calc R . .
H5B H -0.2385 0.1145 0.0438 0.156 Uiso 1 1 calc R . .
H5C H -0.1387 0.1548 0.0777 0.156 Uiso 1 1 calc R . .
C6 C -0.1767(9) 0.0185(3) 0.0984(3) 0.105(2) Uani 1 1 d . . .
H6A H -0.1071 -0.0096 0.1097 0.157 Uiso 1 1 calc R . .
H6B H -0.2206 0.0077 0.0655 0.157 Uiso 1 1 calc R . .
H6C H -0.2523 0.0222 0.1235 0.157 Uiso 1 1 calc R . .
C7 C 0.3141(8) 0.2012(3) 0.1283(3) 0.092(2) Uani 1 1 d . . .
H7 H 0.3259 0.1801 0.0960 0.111 Uiso 1 1 calc R . .
C8 C 0.2578(11) 0.2543(4) 0.1144(4) 0.150(4) Uani 1 1 d . . .
H8A H 0.1681 0.2498 0.0941 0.225 Uiso 1 1 calc R . .
H8B H 0.3290 0.2741 0.0943 0.225 Uiso 1 1 calc R . .
H8C H 0.2380 0.2754 0.1452 0.225 Uiso 1 1 calc R . .
C9 C 0.4629(8) 0.2019(3) 0.1561(3) 0.101(2) Uani 1 1 d U . .
H9A H 0.4513 0.2139 0.1914 0.151 Uiso 1 1 calc R . .
H9B H 0.5273 0.2275 0.1389 0.151 Uiso 1 1 calc R . .
H9C H 0.5048 0.1649 0.1558 0.151 Uiso 1 1 calc R . .
C10 C 0.2441(4) 0.03820(15) 0.25848(14) 0.0379(8) Uani 1 1 d . . .
C11 C 0.3665(4) 0.01383(16) 0.28222(15) 0.0400(9) Uani 1 1 d . . .
C12 C 0.3581(4) 0.00255(17) 0.33375(15) 0.0443(9) Uani 1 1 d . . .
H12 H 0.4398 -0.0139 0.3503 0.053 Uiso 1 1 calc R . .
C13 C 0.2373(5) 0.01374(18) 0.36313(16) 0.0471(10) Uani 1 1 d . B .
C14 C 0.1201(4) 0.03809(17) 0.33802(14) 0.0418(9) Uani 1 1 d . . .
H14 H 0.0362 0.0465 0.3565 0.050 Uiso 1 1 calc R . .
C15 C 0.1222(4) 0.05057(16) 0.28647(14) 0.0389(9) Uani 1 1 d . . .
C16 C 0.5038(5) 0.00137(18) 0.25225(16) 0.0475(10) Uani 1 1 d . . .
C17 C 0.5643(5) 0.0549(2) 0.22994(19) 0.0574(12) Uani 1 1 d . . .
H17A H 0.6533 0.0468 0.2119 0.086 Uiso 1 1 calc R . .
H17B H 0.5857 0.0810 0.2576 0.086 Uiso 1 1 calc R . .
H17C H 0.4926 0.0710 0.2061 0.086 Uiso 1 1 calc R . .
C18 C 0.4702(5) -0.0397(2) 0.20952(18) 0.0579(12) Uani 1 1 d . . .
H18A H 0.3897 -0.0258 0.1881 0.087 Uiso 1 1 calc R . .
H18B H 0.4434 -0.0752 0.2242 0.087 Uiso 1 1 calc R . .
H18C H 0.5558 -0.0444 0.1888 0.087 Uiso 1 1 calc R . .
C19 C 0.6254(5) -0.0235(2) 0.2864(2) 0.0638(13) Uani 1 1 d . . .
H19A H 0.5920 -0.0582 0.3010 0.096 Uiso 1 1 calc R . .
H19B H 0.6510 0.0023 0.3138 0.096 Uiso 1 1 calc R . .
H19C H 0.7106 -0.0305 0.2660 0.096 Uiso 1 1 calc R . .
C20 C 0.2348(4) -0.0018(2) 0.41943(16) 0.0642(13) Uani 1 1 d D . .
C21 C 0.2482(12) -0.0654(3) 0.4222(4) 0.082(3) Uiso 0.55 1 d PD B 3
H21A H 0.3357 -0.0771 0.4051 0.123 Uiso 0.55 1 calc PR B 3
H21B H 0.1632 -0.0822 0.4055 0.123 Uiso 0.55 1 calc PR B 3
H21C H 0.2540 -0.0769 0.4580 0.123 Uiso 0.55 1 calc PR B 3
C22 C 0.0986(7) 0.0142(4) 0.4469(3) 0.065(2) Uiso 0.55 1 d PD B 3
H22A H 0.1076 0.0027 0.4826 0.097 Uiso 0.55 1 calc PR B 3
H22B H 0.0148 -0.0040 0.4307 0.097 Uiso 0.55 1 calc PR B 3
H22C H 0.0857 0.0542 0.4453 0.097 Uiso 0.55 1 calc PR B 3
C23 C 0.3685(7) 0.0225(4) 0.4473(3) 0.060(2) Uiso 0.55 1 d PD B 3
H23A H 0.4558 0.0119 0.4293 0.090 Uiso 0.55 1 calc PR B 3
H23B H 0.3743 0.0083 0.4822 0.090 Uiso 0.55 1 calc PR B 3
H23C H 0.3607 0.0627 0.4480 0.090 Uiso 0.55 1 calc PR B 3
C24 C -0.0057(4) 0.07897(16) 0.26105(15) 0.0402(9) Uani 1 1 d . . .
H24A H -0.0522 0.0537 0.2360 0.048 Uiso 1 1 calc R . .
H24B H -0.0776 0.0881 0.2870 0.048 Uiso 1 1 calc R . .
C25 C -0.0915(4) 0.16277(17) 0.21820(15) 0.0413(9) Uani 1 1 d . A .
H25A H -0.1599 0.1377 0.2001 0.050 Uiso 1 1 calc R . .
H25B H -0.0620 0.1913 0.1937 0.050 Uiso 1 1 calc R . .
C26 C -0.1702(4) 0.19060(16) 0.26121(16) 0.0420(9) Uani 1 1 d . . .
H26 H -0.1923 0.1597 0.2849 0.050 Uiso 1 1 calc R A .
C27 C 0.0502(4) 0.1946(2) 0.31090(17) 0.0515(11) Uani 1 1 d . . .
H27 H 0.0076 0.1634 0.3303 0.062 Uiso 1 1 calc R A .
C28 C 0.1302(4) 0.16736(19) 0.26745(16) 0.0475(10) Uani 1 1 d . A .
H28 H 0.1436 0.1994 0.2442 0.057 Uiso 1 1 calc R . .
C29 C 0.1641(7) 0.2194(3) 0.3471(3) 0.0439(15) Uiso 0.60 1 d P A .
H29A H 0.1164 0.2373 0.3755 0.066 Uiso 0.60 1 calc PR . .
H29B H 0.2213 0.2466 0.3289 0.066 Uiso 0.60 1 calc PR . .
H29C H 0.2280 0.1902 0.3603 0.066 Uiso 0.60 1 calc PR . .
C39 C -0.0297(5) 0.27787(18) 0.26362(18) 0.0504(11) Uani 1 1 d . . .
H39A H 0.0114 0.3053 0.2878 0.061 Uiso 1 1 calc R A .
H39B H 0.0482 0.2667 0.2407 0.061 Uiso 1 1 calc R . .
C40 C -0.1485(5) 0.30446(17) 0.23260(17) 0.0464(10) Uani 1 1 d . A .
C41 C -0.1340(5) 0.31378(18) 0.18059(19) 0.0560(12) Uani 1 1 d . . .
H41 H -0.0469 0.3031 0.1650 0.067 Uiso 1 1 calc R A .
C42 C -0.2419(6) 0.33796(19) 0.15119(18) 0.0590(12) Uani 1 1 d . A .
C43 C -0.3676(5) 0.35386(18) 0.17569(17) 0.0525(11) Uani 1 1 d . . .
H43 H -0.4422 0.3713 0.1560 0.063 Uiso 1 1 calc R A .
C44 C -0.3894(5) 0.34543(16) 0.22745(16) 0.0456(10) Uani 1 1 d . A .
C45 C -0.2774(5) 0.31935(17) 0.25607(15) 0.0436(9) Uani 1 1 d . . .
C46 C -0.5284(5) 0.36480(18) 0.25280(18) 0.0517(11) Uani 1 1 d . . .
C47 C -0.6371(6) 0.3905(2) 0.2145(2) 0.0713(15) Uani 1 1 d . A .
H47A H -0.5921 0.4219 0.1977 0.107 Uiso 1 1 calc R . .
H47B H -0.7226 0.4030 0.2325 0.107 Uiso 1 1 calc R . .
H47C H -0.6659 0.3630 0.1889 0.107 Uiso 1 1 calc R . .
C48 C -0.4886(6) 0.4094(2) 0.2928(2) 0.0692(14) Uani 1 1 d . A .
H48A H -0.4175 0.3945 0.3175 0.104 Uiso 1 1 calc R . .
H48B H -0.5758 0.4205 0.3105 0.104 Uiso 1 1 calc R . .
H48C H -0.4473 0.4414 0.2758 0.104 Uiso 1 1 calc R . .
C49 C -0.6054(5) 0.3168(2) 0.27807(19) 0.0576(12) Uani 1 1 d . A .
H49A H -0.6296 0.2887 0.2525 0.086 Uiso 1 1 calc R . .
H49B H -0.6943 0.3301 0.2934 0.086 Uiso 1 1 calc R . .
H49C H -0.5416 0.3008 0.3046 0.086 Uiso 1 1 calc R . .
C50 C -0.2299(6) 0.3504(2) 0.0943(2) 0.0768(15) Uani 1 1 d DU . .
C51 C -0.3408(12) 0.3177(5) 0.0630(5) 0.098(4) Uiso 0.55 1 d PD A 3
H51A H -0.3301 0.3259 0.0268 0.148 Uiso 0.55 1 calc PR A 3
H51B H -0.4384 0.3278 0.0732 0.148 Uiso 0.55 1 calc PR A 3
H51C H -0.3253 0.2783 0.0689 0.148 Uiso 0.55 1 calc PR A 3
C52 C -0.2494(13) 0.4130(2) 0.0854(4) 0.070(3) Uiso 0.55 1 d PD A 3
H52A H -0.1753 0.4331 0.1053 0.105 Uiso 0.55 1 calc PR A 3
H52B H -0.3456 0.4242 0.0963 0.105 Uiso 0.55 1 calc PR A 3
H52C H -0.2397 0.4213 0.0492 0.105 Uiso 0.55 1 calc PR A 3
C53 C -0.0759(9) 0.3376(5) 0.0769(5) 0.101(4) Uiso 0.55 1 d PD A 3
H53A H -0.0057 0.3591 0.0972 0.152 Uiso 0.55 1 calc PR A 3
H53B H -0.0679 0.3473 0.0409 0.152 Uiso 0.55 1 calc PR A 3
H53C H -0.0560 0.2983 0.0814 0.152 Uiso 0.55 1 calc PR A 3
C54 C -0.4851(15) 0.3067(4) 0.4259(4) 0.082(3) Uiso 0.55 1 d PD A 1
H54 H -0.5642 0.3131 0.3999 0.099 Uiso 0.55 1 calc PR A 1
C55 C -0.4332(19) 0.3616(4) 0.4469(6) 0.117(5) Uiso 0.55 1 d PD A 1
H55A H -0.3988 0.3845 0.4190 0.176 Uiso 0.55 1 calc PR A 1
H55B H -0.3539 0.3555 0.4718 0.176 Uiso 0.55 1 calc PR A 1
H55C H -0.5132 0.3803 0.4634 0.176 Uiso 0.55 1 calc PR A 1
C56 C -0.5368(15) 0.2673(5) 0.4656(5) 0.107(4) Uiso 0.55 1 d PD A 1
H56A H -0.5631 0.2322 0.4494 0.160 Uiso 0.55 1 calc PR A 1
H56B H -0.6215 0.2828 0.4820 0.160 Uiso 0.55 1 calc PR A 1
H56C H -0.4595 0.2611 0.4912 0.160 Uiso 0.55 1 calc PR A 1
C57 C 0.0125(17) 0.3117(6) 0.4245(5) 0.118(5) Uiso 0.55 1 d PD A 1
H57 H -0.0770 0.3330 0.4320 0.141 Uiso 0.55 1 calc PR A 1
C58 C 0.1054(16) 0.3613(5) 0.4178(5) 0.114(4) Uiso 0.55 1 d PD A 1
H58A H 0.0823 0.3784 0.3848 0.171 Uiso 0.55 1 calc PR A 1
H58B H 0.2075 0.3504 0.4192 0.171 Uiso 0.55 1 calc PR A 1
H58C H 0.0874 0.3878 0.4450 0.171 Uiso 0.55 1 calc PR A 1
C59 C 0.0235(17) 0.2842(6) 0.4757(5) 0.122(5) Uiso 0.55 1 d PD A 1
H59A H -0.0475 0.2543 0.4770 0.182 Uiso 0.55 1 calc PR A 1
H59B H 0.0041 0.3111 0.5023 0.182 Uiso 0.55 1 calc PR A 1
H59C H 0.1210 0.2691 0.4810 0.182 Uiso 0.55 1 calc PR A 1
C60 C -0.3331(11) 0.1584(3) 0.3995(4) 0.071(3) Uiso 0.55 1 d PD A 1
H60 H -0.3550 0.1805 0.4305 0.085 Uiso 0.55 1 calc PR A 1
C61 C -0.4735(14) 0.1464(7) 0.3711(7) 0.146(6) Uiso 0.55 1 d PD A 1
H61A H -0.5208 0.1811 0.3615 0.220 Uiso 0.55 1 calc PR A 1
H61B H -0.5371 0.1252 0.3930 0.220 Uiso 0.55 1 calc PR A 1
H61C H -0.4539 0.1251 0.3404 0.220 Uiso 0.55 1 calc PR A 1
C62 C -0.2497(14) 0.1074(5) 0.4162(6) 0.108(4) Uiso 0.55 1 d PD A 1
H62A H -0.1595 0.1184 0.4338 0.161 Uiso 0.55 1 calc PR A 1
H62B H -0.2272 0.0853 0.3862 0.161 Uiso 0.55 1 calc PR A 1
H62C H -0.3084 0.0856 0.4392 0.161 Uiso 0.55 1 calc PR A 1
O5A O -0.3671(8) 0.2810(3) 0.4028(2) 0.0379(17) Uiso 0.45 1 d PD A 1
O6A O -0.0727(8) 0.2928(3) 0.3942(3) 0.0379(18) Uiso 0.45 1 d PD A 2
O7A O -0.2247(9) 0.1886(3) 0.3749(3) 0.042(2) Uiso 0.45 1 d PD A 2
C21A C 0.1501(17) -0.0552(5) 0.4278(8) 0.132(7) Uiso 0.45 1 d PD B 4
H21D H 0.0583 -0.0538 0.4083 0.198 Uiso 0.45 1 calc PR B 4
H21E H 0.1306 -0.0593 0.4641 0.198 Uiso 0.45 1 calc PR B 4
H21F H 0.2072 -0.0866 0.4164 0.198 Uiso 0.45 1 calc PR B 4
C22A C 0.1444(15) 0.0433(5) 0.4458(6) 0.110(5) Uiso 0.45 1 d PD B 4
H22D H 0.0485 0.0456 0.4290 0.165 Uiso 0.45 1 calc PR B 4
H22E H 0.1937 0.0788 0.4432 0.165 Uiso 0.45 1 calc PR B 4
H22F H 0.1338 0.0338 0.4817 0.165 Uiso 0.45 1 calc PR B 4
C23A C 0.3798(8) -0.0041(5) 0.4485(4) 0.069(3) Uiso 0.45 1 d PD B 4
H23D H 0.3640 -0.0145 0.4840 0.103 Uiso 0.45 1 calc PR B 4
H23E H 0.4263 0.0321 0.4475 0.103 Uiso 0.45 1 calc PR B 4
H23F H 0.4423 -0.0314 0.4327 0.103 Uiso 0.45 1 calc PR B 4
C29A C 0.275(2) 0.1586(8) 0.2856(7) 0.045(5) Uani 0.20 1 d P . .
H29D H 0.3309 0.1410 0.2588 0.067 Uiso 0.20 1 calc PR A .
H29E H 0.2749 0.1347 0.3156 0.067 Uiso 0.20 1 calc PR . .
H29F H 0.3195 0.1940 0.2947 0.067 Uiso 0.20 1 calc PR . .
C51A C -0.3771(10) 0.3421(6) 0.0653(5) 0.082(4) Uiso 0.45 1 d PD A 4
H51D H -0.3655 0.3500 0.0290 0.123 Uiso 0.45 1 calc PR A 4
H51E H -0.4492 0.3672 0.0791 0.123 Uiso 0.45 1 calc PR A 4
H51F H -0.4093 0.3040 0.0694 0.123 Uiso 0.45 1 calc PR A 4
C52A C -0.1902(18) 0.4112(3) 0.0856(7) 0.103(6) Uiso 0.45 1 d PD A 4
H52D H -0.1819 0.4180 0.0490 0.154 Uiso 0.45 1 calc PR A 4
H52E H -0.0976 0.4193 0.1030 0.154 Uiso 0.45 1 calc PR A 4
H52F H -0.2658 0.4348 0.0992 0.154 Uiso 0.45 1 calc PR A 4
C53A C -0.1183(15) 0.3154(7) 0.0667(7) 0.133(8) Uiso 0.45 1 d PD A 4
H53D H -0.1180 0.3258 0.0307 0.199 Uiso 0.45 1 calc PR A 4
H53E H -0.1437 0.2764 0.0696 0.199 Uiso 0.45 1 calc PR A 4
H53F H -0.0220 0.3217 0.0821 0.199 Uiso 0.45 1 calc PR A 4
C54A C -0.436(2) 0.3070(5) 0.4403(5) 0.106(6) Uiso 0.45 1 d PD A 2
H54A H -0.5184 0.2821 0.4305 0.127 Uiso 0.45 1 calc PR A 2
C55A C -0.4954(19) 0.3644(5) 0.4336(6) 0.091(5) Uiso 0.45 1 d PD A 2
H55D H -0.5055 0.3728 0.3972 0.137 Uiso 0.45 1 calc PR A 2
H55E H -0.4290 0.3908 0.4500 0.137 Uiso 0.45 1 calc PR A 2
H55F H -0.5902 0.3668 0.4492 0.137 Uiso 0.45 1 calc PR A 2
C56A C -0.396(2) 0.2914(7) 0.4943(6) 0.132(7) Uiso 0.45 1 d PD A 2
H56D H -0.3509 0.2549 0.4947 0.197 Uiso 0.45 1 calc PR A 2
H56E H -0.4833 0.2906 0.5146 0.197 Uiso 0.45 1 calc PR A 2
H56F H -0.3278 0.3185 0.5086 0.197 Uiso 0.45 1 calc PR A 2
C57A C -0.0434(12) 0.3308(4) 0.4337(4) 0.052(2) Uiso 0.45 1 d PD A 2
H57A H -0.1250 0.3274 0.4577 0.063 Uiso 0.45 1 calc PR A 2
C58A C -0.057(2) 0.3873(5) 0.4102(7) 0.130(6) Uiso 0.45 1 d PD A 2
H58D H -0.1503 0.3902 0.3916 0.194 Uiso 0.45 1 calc PR A 2
H58E H 0.0216 0.3932 0.3867 0.194 Uiso 0.45 1 calc PR A 2
H58F H -0.0524 0.4152 0.4371 0.194 Uiso 0.45 1 calc PR A 2
C59A C 0.093(2) 0.3213(9) 0.4650(10) 0.188(11) Uiso 0.45 1 d PD A 2
H59D H 0.0901 0.2845 0.4802 0.282 Uiso 0.45 1 calc PR A 2
H59E H 0.1003 0.3490 0.4920 0.282 Uiso 0.45 1 calc PR A 2
H59F H 0.1767 0.3242 0.4432 0.282 Uiso 0.45 1 calc PR A 2
C60A C -0.2843(14) 0.1557(5) 0.4157(4) 0.066(3) Uiso 0.45 1 d PD A 2
H60A H -0.3831 0.1698 0.4232 0.079 Uiso 0.45 1 calc PR A 2
C61A C -0.2976(18) 0.0976(4) 0.3956(6) 0.099(5) Uiso 0.45 1 d PD A 2
H61D H -0.3641 0.0971 0.3659 0.148 Uiso 0.45 1 calc PR A 2
H61E H -0.3350 0.0737 0.4222 0.148 Uiso 0.45 1 calc PR A 2
H61F H -0.2022 0.0844 0.3857 0.148 Uiso 0.45 1 calc PR A 2
C62A C -0.189(2) 0.1617(8) 0.4629(6) 0.147(8) Uiso 0.45 1 d PD A 2
H62D H -0.1872 0.2003 0.4735 0.221 Uiso 0.45 1 calc PR A 2
H62E H -0.0910 0.1495 0.4556 0.221 Uiso 0.45 1 calc PR A 2
H62F H -0.2280 0.1390 0.4902 0.221 Uiso 0.45 1 calc PR A 2
C29B C -0.314(3) 0.2050(11) 0.2378(10) 0.064(6) Uiso 0.20 1 d P A .
H29G H -0.3727 0.2234 0.2631 0.095 Uiso 0.20 1 calc PR . .
H29H H -0.3627 0.1713 0.2261 0.095 Uiso 0.20 1 calc PR . .
H29I H -0.3002 0.2296 0.2088 0.095 Uiso 0.20 1 calc PR . .

loop_
_atom_site_aniso_label
_atom_site_aniso_U_11
_atom_site_aniso_U_22
_atom_site_aniso_U_33
_atom_site_aniso_U_23
_atom_site_aniso_U_13
_atom_site_aniso_U_12
Ti1 0.0512(5) 0.0421(4) 0.0333(4) 0.0002(3) 0.0052(3) 0.0033(3)
Ti2 0.0485(5) 0.0500(5) 0.0463(5) -0.0101(3) 0.0004(3) 0.0052(3)
O1 0.081(2) 0.0590(19) 0.0391(16) -0.0005(14) 0.0155(15) 0.0113(17)
O2 0.0595(19) 0.070(2) 0.0381(15) -0.0074(14) -0.0047(14) 0.0009(16)
O3 0.071(2) 0.0490(18) 0.0546(18) 0.0038(14) 0.0216(15) -0.0049(15)
O4 0.0493(16) 0.0452(16) 0.0349(14) 0.0009(12) 0.0062(12) 0.0095(13)
O8 0.0497(17) 0.0633(19) 0.0409(16) -0.0065(14) 0.0070(13) 0.0092(14)
N1 0.0392(17) 0.0371(17) 0.0387(17) -0.0019(13) 0.0009(14) 0.0045(14)
N2 0.0374(18) 0.0415(19) 0.058(2) -0.0120(16) 0.0073(15) -0.0030(15)
C1 0.119(5) 0.083(4) 0.062(3) -0.017(3) 0.014(3) 0.034(4)
C2 0.125(4) 0.108(4) 0.135(5) -0.032(4) 0.018(4) -0.003(4)
C3 0.147(8) 0.166(9) 0.131(7) -0.035(7) 0.080(6) 0.022(7)
C4 0.069(3) 0.085(4) 0.037(2) -0.009(2) -0.007(2) 0.004(3)
C5 0.104(5) 0.137(6) 0.070(4) 0.010(4) -0.020(4) 0.035(5)
C6 0.132(6) 0.109(5) 0.072(4) -0.021(4) -0.015(4) -0.036(5)
C7 0.105(5) 0.070(4) 0.103(5) 0.026(3) 0.041(4) -0.008(4)
C8 0.139(8) 0.127(7) 0.186(10) 0.089(7) 0.052(7) -0.005(6)
C9 0.089(4) 0.089(4) 0.127(4) 0.009(3) 0.025(3) -0.002(3)
C10 0.045(2) 0.0331(19) 0.036(2) -0.0030(15) 0.0039(16) 0.0011(16)
C11 0.041(2) 0.037(2) 0.042(2) 0.0006(16) 0.0014(17) -0.0005(17)
C12 0.043(2) 0.047(2) 0.043(2) 0.0007(18) -0.0039(18) 0.0013(18)
C13 0.046(2) 0.052(3) 0.043(2) -0.0019(19) -0.0024(18) -0.0045(19)
C14 0.044(2) 0.046(2) 0.036(2) -0.0017(17) 0.0035(17) -0.0003(18)
C15 0.042(2) 0.035(2) 0.040(2) 0.0004(16) 0.0036(16) 0.0010(16)
C16 0.043(2) 0.050(2) 0.050(2) 0.0032(19) 0.0070(18) 0.0089(19)
C17 0.047(3) 0.062(3) 0.064(3) 0.008(2) 0.013(2) -0.002(2)
C18 0.058(3) 0.060(3) 0.057(3) -0.006(2) 0.015(2) 0.013(2)
C19 0.046(3) 0.078(4) 0.067(3) 0.006(3) 0.006(2) 0.015(2)
C20 0.059(3) 0.097(4) 0.036(2) 0.002(2) -0.002(2) -0.001(3)
C24 0.041(2) 0.042(2) 0.038(2) 0.0007(17) 0.0046(16) 0.0022(17)
C25 0.041(2) 0.041(2) 0.041(2) -0.0012(17) -0.0022(17) 0.0019(17)
C26 0.037(2) 0.038(2) 0.051(2) -0.0031(17) 0.0009(17) -0.0010(17)
C27 0.039(2) 0.060(3) 0.055(3) -0.020(2) 0.0033(19) -0.002(2)
C28 0.038(2) 0.057(3) 0.048(2) -0.010(2) 0.0010(18) 0.0033(19)
C39 0.043(2) 0.044(2) 0.064(3) -0.010(2) 0.016(2) -0.0067(19)
C40 0.049(2) 0.037(2) 0.054(2) -0.0122(18) 0.0150(19) -0.0093(18)
C41 0.062(3) 0.043(2) 0.064(3) -0.009(2) 0.028(2) -0.011(2)
C42 0.082(3) 0.045(3) 0.051(3) -0.003(2) 0.020(2) -0.017(2)
C43 0.066(3) 0.043(2) 0.049(2) 0.0025(19) 0.008(2) -0.008(2)
C44 0.054(2) 0.036(2) 0.047(2) -0.0034(17) 0.0090(19) -0.0062(18)
C45 0.049(2) 0.039(2) 0.043(2) -0.0087(17) 0.0071(18) -0.0054(18)
C46 0.053(3) 0.046(2) 0.057(3) 0.002(2) 0.006(2) 0.008(2)
C47 0.075(4) 0.064(3) 0.075(3) 0.008(3) 0.003(3) 0.023(3)
C48 0.072(3) 0.062(3) 0.075(3) -0.017(3) 0.017(3) 0.010(3)
C49 0.045(2) 0.063(3) 0.065(3) 0.006(2) 0.009(2) 0.003(2)
C50 0.093(3) 0.076(3) 0.062(3) 0.001(2) 0.021(3) -0.019(3)
C29A 0.067(14) 0.039(11) 0.029(9) -0.004(8) 0.013(9) 0.020(10)

loop_
_atom_type_symbol
_atom_type_description
_atom_type_scat_dispersion_real
_atom_type_scat_dispersion_imag
_atom_type_scat_source
C C 0.0033 0.0016 'International Tables Vol C Tables 4.2.6.8 and 6.1.1.4'
H H 0.0000 0.0000 'International Tables Vol C Tables 4.2.6.8 and 6.1.1.4'
O O 0.0106 0.0060 'International Tables Vol C Tables 4.2.6.8 and 6.1.1.4'
N N 0.0061 0.0033 'International Tables Vol C Tables 4.2.6.8 and 6.1.1.4'
Ti Ti 0.2776 0.4457 'International Tables Vol C Tables 4.2.6.8 and 6.1.1.4'

loop_
_geom_angle_atom_site_label_1
_geom_angle_atom_site_label_2
_geom_angle_atom_site_label_3
_geom_angle
_geom_angle_site_symmetry_1
_geom_angle_site_symmetry_3
_geom_angle_publ_flag
O1 Ti1 O2 99.02(15) . . ?
O1 Ti1 O3 98.16(15) . . ?
O2 Ti1 O3 115.96(16) . . ?
O1 Ti1 O4 95.53(13) . . ?
O2 Ti1 O4 117.67(14) . . ?
O3 Ti1 O4 121.27(14) . . ?
O1 Ti1 N1 177.19(13) . . ?
O2 Ti1 N1 82.63(12) . . ?
O3 Ti1 N1 83.09(13) . . ?
O4 Ti1 N1 81.68(11) . . ?
O5 Ti2 O6A 85.3(4) . . ?
O5 Ti2 O7 102.7(4) . . ?
O6A Ti2 O7 120.2(3) . . ?
O5 Ti2 O5A 15.7(3) . . ?
O6A Ti2 O5A 100.0(4) . . ?
O7 Ti2 O5A 90.4(3) . . ?
O5 Ti2 O6 99.6(4) . . ?
O6A Ti2 O6 14.8(3) . . ?
O7 Ti2 O6 119.8(4) . . ?
O5A Ti2 O6 114.5(4) . . ?
O5 Ti2 O8 96.7(3) . . ?
O6A Ti2 O8 115.0(3) . . ?
O7 Ti2 O8 122.4(3) . . ?
O5A Ti2 O8 95.5(2) . . ?
O6 Ti2 O8 109.3(3) . . ?
O5 Ti2 O7A 103.4(3) . . ?
O6A Ti2 O7A 107.1(3) . . ?
O7 Ti2 O7A 13.1(3) . . ?
O5A Ti2 O7A 93.5(3) . . ?
O6 Ti2 O7A 107.1(4) . . ?
O8 Ti2 O7A 134.4(3) . . ?
O5 Ti2 N2 177.3(3) . . ?
O6A Ti2 N2 94.9(3) . . ?
O7 Ti2 N2 79.5(2) . . ?
O5A Ti2 N2 164.8(3) . . ?
O6 Ti2 N2 80.5(3) . . ?
O8 Ti2 N2 80.77(13) . . ?
O7A Ti2 N2 79.2(2) . . ?
C1 O1 Ti1 154.9(4) . . ?
C4 O2 Ti1 137.5(3) . . ?
C7 O3 Ti1 134.7(4) . . ?
C10 O4 Ti1 142.0(2) . . ?
C54A O5 Ti2 165.6(9) . . ?
C57 O6 Ti2 133.8(9) . . ?
C60 O7 Ti2 136.6(6) . . ?
C45 O8 Ti2 144.2(3) . . ?
C28 N1 C25 107.2(3) . . ?
C28 N1 C24 112.9(3) . . ?
C25 N1 C24 109.9(3) . . ?
C28 N1 Ti1 113.3(2) . . ?
C25 N1 Ti1 108.7(2) . . ?
C24 N1 Ti1 104.7(2) . . ?
C26 N2 C27 105.9(3) . . ?
C26 N2 C39 112.2(3) . . ?
C27 N2 C39 111.0(3) . . ?
C26 N2 Ti2 108.4(2) . . ?
C27 N2 Ti2 114.6(3) . . ?
C39 N2 Ti2 105.0(2) . . ?
O1 C1 C2 110.2(6) . . ?
O1 C1 C3 108.4(6) . . ?
C2 C1 C3 111.8(7) . . ?
O1 C1 H1 108.8 . . ?
C2 C1 H1 108.8 . . ?
C3 C1 H1 108.8 . . ?
C1 C2 H2A 109.5 . . ?
C1 C2 H2B 109.5 . . ?
H2A C2 H2B 109.5 . . ?
C1 C2 H2C 109.5 . . ?
H2A C2 H2C 109.5 . . ?
H2B C2 H2C 109.5 . . ?
C1 C3 H3A 109.5 . . ?
C1 C3 H3B 109.5 . . ?
H3A C3 H3B 109.5 . . ?
C1 C3 H3C 109.5 . . ?
H3A C3 H3C 109.5 . . ?
H3B C3 H3C 109.5 . . ?
O2 C4 C5 108.7(5) . . ?
O2 C4 C6 108.4(4) . . ?
C5 C4 C6 114.9(6) . . ?
O2 C4 H4 108.2 . . ?
C5 C4 H4 108.2 . . ?
C6 C4 H4 108.2 . . ?
C4 C5 H5A 109.5 . . ?
C4 C5 H5B 109.5 . . ?
H5A C5 H5B 109.5 . . ?
C4 C5 H5C 109.5 . . ?
H5A C5 H5C 109.5 . . ?
H5B C5 H5C 109.5 . . ?
C4 C6 H6A 109.5 . . ?
C4 C6 H6B 109.5 . . ?
H6A C6 H6B 109.5 . . ?
C4 C6 H6C 109.5 . . ?
H6A C6 H6C 109.5 . . ?
H6B C6 H6C 109.5 . . ?
O3 C7 C8 110.9(6) . . ?
O3 C7 C9 109.5(5) . . ?
C8 C7 C9 115.0(7) . . ?
O3 C7 H7 107.0 . . ?
C8 C7 H7 107.0 . . ?
C9 C7 H7 107.0 . . ?
C7 C8 H8A 109.5 . . ?
C7 C8 H8B 109.5 . . ?
H8A C8 H8B 109.5 . . ?
C7 C8 H8C 109.5 . . ?
H8A C8 H8C 109.5 . . ?
H8B C8 H8C 109.5 . . ?
C7 C9 H9A 109.5 . . ?
C7 C9 H9B 109.5 . . ?
H9A C9 H9B 109.5 . . ?
C7 C9 H9C 109.5 . . ?
H9A C9 H9C 109.5 . . ?
H9B C9 H9C 109.5 . . ?
O4 C10 C15 118.3(3) . . ?
O4 C10 C11 121.2(3) . . ?
C15 C10 C11 120.5(4) . . ?
C12 C11 C10 116.7(4) . . ?
C12 C11 C16 122.0(4) . . ?
C10 C11 C16 121.3(3) . . ?
C11 C12 C13 124.5(4) . . ?
C11 C12 H12 117.7 . . ?
C13 C12 H12 117.7 . . ?
C14 C13 C12 116.4(4) . . ?
C14 C13 C20 122.3(4) . . ?
C12 C13 C20 121.3(4) . . ?
C13 C14 C15 121.7(4) . . ?
C13 C14 H14 119.1 . . ?
C15 C14 H14 119.1 . . ?
C14 C15 C10 120.0(4) . . ?
C14 C15 C24 120.0(4) . . ?
C10 C15 C24 120.0(3) . . ?
C18 C16 C17 109.9(4) . . ?
C18 C16 C19 107.6(4) . . ?
C17 C16 C19 106.6(4) . . ?
C18 C16 C11 110.5(4) . . ?
C17 C16 C11 110.0(4) . . ?
C19 C16 C11 112.2(4) . . ?
C16 C17 H17A 109.5 . . ?
C16 C17 H17B 109.5 . . ?
H17A C17 H17B 109.5 . . ?
C16 C17 H17C 109.5 . . ?
H17A C17 H17C 109.5 . . ?
H17B C17 H17C 109.5 . . ?
C16 C18 H18A 109.5 . . ?
C16 C18 H18B 109.5 . . ?
H18A C18 H18B 109.5 . . ?
C16 C18 H18C 109.5 . . ?
H18A C18 H18C 109.5 . . ?
H18B C18 H18C 109.5 . . ?
C16 C19 H19A 109.5 . . ?
C16 C19 H19B 109.5 . . ?
H19A C19 H19B 109.5 . . ?
C16 C19 H19C 109.5 . . ?
H19A C19 H19C 109.5 . . ?
H19B C19 H19C 109.5 . . ?
C22 C20 C23A 119.9(7) . . ?
C22 C20 C13 115.7(5) . . ?
C23A C20 C13 117.2(6) . . ?
C22 C20 C21A 73.4(7) . . ?
C23A C20 C21A 110.0(7) . . ?
C13 C20 C21A 111.6(8) . . ?
C22 C20 C23 110.0(5) . . ?
C23A C20 C23 24.7(5) . . ?
C13 C20 C23 109.4(5) . . ?
C21A C20 C23 131.5(8) . . ?
C22 C20 C22A 31.1(6) . . ?
C23A C20 C22A 106.2(7) . . ?
C13 C20 C22A 106.3(7) . . ?
C21A C20 C22A 104.4(8) . . ?
C23 C20 C22A 87.3(7) . . ?
C22 C20 C21 107.3(6) . . ?
C23A C20 C21 82.6(6) . . ?
C13 C20 C21 106.8(5) . . ?
C21A C20 C21 36.0(7) . . ?
C23 C20 C21 107.3(6) . . ?
C22A C20 C21 136.4(8) . . ?
C20 C21 H21A 109.5 . . ?
C20 C21 H21B 109.5 . . ?
H21A C21 H21B 109.5 . . ?
C20 C21 H21C 109.5 . . ?
H21A C21 H21C 109.5 . . ?
H21B C21 H21C 109.5 . . ?
C20 C22 H22A 109.5 . . ?
C20 C22 H22B 109.5 . . ?
H22A C22 H22B 109.5 . . ?
C20 C22 H22C 109.5 . . ?
H22A C22 H22C 109.5 . . ?
H22B C22 H22C 109.5 . . ?
C20 C23 H23A 109.5 . . ?
C20 C23 H23B 109.5 . . ?
H23A C23 H23B 109.5 . . ?
C20 C23 H23C 109.5 . . ?
H23A C23 H23C 109.5 . . ?
H23B C23 H23C 109.5 . . ?
N1 C24 C15 111.5(3) . . ?
N1 C24 H24A 109.3 . . ?
C15 C24 H24A 109.3 . . ?
N1 C24 H24B 109.3 . . ?
C15 C24 H24B 109.3 . . ?
H24A C24 H24B 108.0 . . ?
N1 C25 C26 114.9(3) . . ?
N1 C25 H25A 108.6 . . ?
C26 C25 H25A 108.6 . . ?
N1 C25 H25B 108.6 . . ?
C26 C25 H25B 108.6 . . ?
H25A C25 H25B 107.5 . . ?
C29B C26 N2 125.3(11) . . ?
C29B C26 C25 103.7(11) . . ?
N2 C26 C25 114.2(3) . . ?
C29B C26 H26 103.8 . . ?
N2 C26 H26 103.8 . . ?
C25 C26 H26 103.8 . . ?
N2 C27 C29 120.2(4) . . ?
N2 C27 C28 113.3(4) . . ?
C29 C27 C28 107.3(4) . . ?
N2 C27 H27 104.9 . . ?
C29 C27 H27 104.9 . . ?
C28 C27 H27 104.9 . . ?
C29A C28 N1 128.1(8) . . ?
C29A C28 C27 106.6(8) . . ?
N1 C28 C27 114.6(3) . . ?
C29A C28 H28 100.9 . . ?
N1 C28 H28 100.9 . . ?
C27 C28 H28 100.9 . . ?
C27 C29 H29A 109.5 . . ?
C27 C29 H29B 109.5 . . ?
H29A C29 H29B 109.5 . . ?
C27 C29 H29C 109.5 . . ?
H29A C29 H29C 109.5 . . ?
H29B C29 H29C 109.5 . . ?
C40 C39 N2 113.8(3) . . ?
C40 C39 H39A 108.8 . . ?
N2 C39 H39A 108.8 . . ?
C40 C39 H39B 108.8 . . ?
N2 C39 H39B 108.8 . . ?
H39A C39 H39B 107.7 . . ?
C41 C40 C45 119.6(4) . . ?
C41 C40 C39 121.0(4) . . ?
C45 C40 C39 119.4(4) . . ?
C42 C41 C40 122.1(4) . . ?
C42 C41 H41 119.0 . . ?
C40 C41 H41 119.0 . . ?
C41 C42 C43 117.3(4) . . ?
C41 C42 C50 124.1(5) . . ?
C43 C42 C50 118.6(5) . . ?
C44 C43 C42 123.5(5) . . ?
C44 C43 H43 118.2 . . ?
C42 C43 H43 118.2 . . ?
C43 C44 C45 117.4(4) . . ?
C43 C44 C46 121.5(4) . . ?
C45 C44 C46 121.0(4) . . ?
O8 C45 C40 118.7(4) . . ?
O8 C45 C44 121.3(4) . . ?
C40 C45 C44 120.0(4) . . ?
C49 C46 C47 106.9(4) . . ?
C49 C46 C44 111.1(4) . . ?
C47 C46 C44 112.4(4) . . ?
C49 C46 C48 110.1(4) . . ?
C47 C46 C48 107.5(4) . . ?
C44 C46 C48 108.9(4) . . ?
C46 C47 H47A 109.5 . . ?
C46 C47 H47B 109.5 . . ?
H47A C47 H47B 109.5 . . ?
C46 C47 H47C 109.5 . . ?
H47A C47 H47C 109.5 . . ?
H47B C47 H47C 109.5 . . ?
C46 C48 H48A 109.5 . . ?
C46 C48 H48B 109.5 . . ?
H48A C48 H48B 109.5 . . ?
C46 C48 H48C 109.5 . . ?
H48A C48 H48C 109.5 . . ?
H48B C48 H48C 109.5 . . ?
C46 C49 H49A 109.5 . . ?
C46 C49 H49B 109.5 . . ?
H49A C49 H49B 109.5 . . ?
C46 C49 H49C 109.5 . . ?
H49A C49 H49C 109.5 . . ?
H49B C49 H49C 109.5 . . ?
C51 C50 C42 110.9(6) . . ?
C51 C50 C53A 84.6(8) . . ?
C42 C50 C53A 114.8(9) . . ?
C51 C50 C53 110.4(7) . . ?
C42 C50 C53 110.0(7) . . ?
C53A C50 C53 26.9(8) . . ?
C51 C50 C52A 125.6(9) . . ?
C42 C50 C52A 111.0(8) . . ?
C53A C50 C52A 107.2(8) . . ?
C53 C50 C52A 85.7(8) . . ?
C51 C50 C52 111.0(7) . . ?
C42 C50 C52 109.2(6) . . ?
C53A C50 C52 123.4(10) . . ?
C53 C50 C52 105.0(6) . . ?
C52A C50 C52 20.5(7) . . ?
C51 C50 C51A 25.7(6) . . ?
C42 C50 C51A 111.5(7) . . ?
C53A C50 C51A 106.7(8) . . ?
C53 C50 C51A 129.2(8) . . ?
C52A C50 C51A 105.1(7) . . ?
C52 C50 C51A 87.6(7) . . ?
C50 C51 H51A 109.5 . . ?
C50 C51 H51B 109.5 . . ?
H51A C51 H51B 109.5 . . ?
C50 C51 H51C 109.5 . . ?
H51A C51 H51C 109.5 . . ?
H51B C51 H51C 109.5 . . ?
C50 C52 H52A 109.5 . . ?
C50 C52 H52B 109.5 . . ?
H52A C52 H52B 109.5 . . ?
C50 C52 H52C 109.5 . . ?
H52A C52 H52C 109.5 . . ?
H52B C52 H52C 109.5 . . ?
C50 C53 H53A 109.5 . . ?
C50 C53 H53B 109.5 . . ?
H53A C53 H53B 109.5 . . ?
C50 C53 H53C 109.5 . . ?
H53A C53 H53C 109.5 . . ?
H53B C53 H53C 109.5 . . ?
O5A C54 C56 106.3(10) . . ?
O5A C54 C55 107.8(11) . . ?
C56 C54 C55 114.4(5) . . ?
O5A C54 H54 109.4 . . ?
C56 C54 H54 109.4 . . ?
C55 C54 H54 109.4 . . ?
C54 C55 H55A 109.5 . . ?
C54 C55 H55B 109.5 . . ?
H55A C55 H55B 109.5 . . ?
C54 C55 H55C 109.5 . . ?
H55A C55 H55C 109.5 . . ?
H55B C55 H55C 109.5 . . ?
C54 C56 H56A 109.5 . . ?
C54 C56 H56B 109.5 . . ?
H56A C56 H56B 109.5 . . ?
C54 C56 H56C 109.5 . . ?
H56A C56 H56C 109.5 . . ?
H56B C56 H56C 109.5 . . ?
O6 C57 C58 114.1(10) . . ?
O6 C57 C59 127.5(10) . . ?
C58 C57 C59 116.1(6) . . ?
O6 C57 H57 95.0 . . ?
C58 C57 H57 95.0 . . ?
C59 C57 H57 95.0 . . ?
C57 C58 H58A 109.5 . . ?
C57 C58 H58B 109.5 . . ?
H58A C58 H58B 109.5 . . ?
C57 C58 H58C 109.5 . . ?
H58A C58 H58C 109.5 . . ?
H58B C58 H58C 109.5 . . ?
C57 C59 H59A 109.5 . . ?
C57 C59 H59B 109.5 . . ?
H59A C59 H59B 109.5 . . ?
C57 C59 H59C 109.5 . . ?
H59A C59 H59C 109.5 . . ?
H59B C59 H59C 109.5 . . ?
O7 C60 C61 102.3(10) . . ?
O7 C60 C62 114.9(9) . . ?
C61 C60 C62 114.1(5) . . ?
O7 C60 H60 108.4 . . ?
C61 C60 H60 108.4 . . ?
C62 C60 H60 108.4 . . ?
C60 C61 H61A 109.5 . . ?
C60 C61 H61B 109.5 . . ?
H61A C61 H61B 109.5 . . ?
C60 C61 H61C 109.5 . . ?
H61A C61 H61C 109.5 . . ?
H61B C61 H61C 109.5 . . ?
C60 C62 H62A 109.5 . . ?
C60 C62 H62B 109.5 . . ?
H62A C62 H62B 109.5 . . ?
C60 C62 H62C 109.5 . . ?
H62A C62 H62C 109.5 . . ?
H62B C62 H62C 109.5 . . ?
C54 O5A Ti2 163.2(6) . . ?
C57A O6A Ti2 140.1(7) . . ?
C60A O7A Ti2 134.6(7) . . ?
C20 C21A H21D 109.5 . . ?
C20 C21A H21E 109.5 . . ?
H21D C21A H21E 109.5 . . ?
C20 C21A H21F 109.5 . . ?
H21D C21A H21F 109.5 . . ?
H21E C21A H21F 109.5 . . ?
C20 C22A H22D 109.5 . . ?
C20 C22A H22E 109.5 . . ?
H22D C22A H22E 109.5 . . ?
C20 C22A H22F 109.5 . . ?
H22D C22A H22F 109.5 . . ?
H22E C22A H22F 109.5 . . ?
C20 C23A H23D 109.5 . . ?
C20 C23A H23E 109.5 . . ?
H23D C23A H23E 109.5 . . ?
C20 C23A H23F 109.5 . . ?
H23D C23A H23F 109.5 . . ?
H23E C23A H23F 109.5 . . ?
C28 C29A H29D 109.5 . . ?
C28 C29A H29E 109.5 . . ?
H29D C29A H29E 109.5 . . ?
C28 C29A H29F 109.5 . . ?
H29D C29A H29F 109.5 . . ?
H29E C29A H29F 109.5 . . ?
C50 C51A H51D 109.5 . . ?
C50 C51A H51E 109.5 . . ?
H51D C51A H51E 109.5 . . ?
C50 C51A H51F 109.5 . . ?
H51D C51A H51F 109.5 . . ?
H51E C51A H51F 109.5 . . ?
C50 C52A H52D 109.5 . . ?
C50 C52A H52E 109.5 . . ?
H52D C52A H52E 109.5 . . ?
C50 C52A H52F 109.5 . . ?
H52D C52A H52F 109.5 . . ?
H52E C52A H52F 109.5 . . ?
C50 C53A H53D 109.5 . . ?
C50 C53A H53E 109.5 . . ?
H53D C53A H53E 109.5 . . ?
C50 C53A H53F 109.5 . . ?
H53D C53A H53F 109.5 . . ?
H53E C53A H53F 109.5 . . ?
O5 C54A C56A 111.9(14) . . ?
O5 C54A C55A 113.9(13) . . ?
C56A C54A C55A 115.1(6) . . ?
O5 C54A H54A 104.9 . . ?
C56A C54A H54A 104.9 . . ?
C55A C54A H54A 104.9 . . ?
C54A C55A H55D 109.5 . . ?
C54A C55A H55E 109.5 . . ?
H55D C55A H55E 109.5 . . ?
C54A C55A H55F 109.5 . . ?
H55D C55A H55F 109.5 . . ?
H55E C55A H55F 109.5 . . ?
C54A C56A H56D 109.5 . . ?
C54A C56A H56E 109.5 . . ?
H56D C56A H56E 109.5 . . ?
C54A C56A H56F 109.5 . . ?
H56D C56A H56F 109.5 . . ?
H56E C56A H56F 109.5 . . ?
O6A C57A C59A 116.3(14) . . ?
O6A C57A C58A 106.4(10) . . ?
C59A C57A C58A 115.1(6) . . ?
O6A C57A H57A 106.1 . . ?
C59A C57A H57A 106.1 . . ?
C58A C57A H57A 106.1 . . ?
C57A C58A H58D 109.5 . . ?
C57A C58A H58E 109.5 . . ?
H58D C58A H58E 109.5 . . ?
C57A C58A H58F 109.5 . . ?
H58D C58A H58F 109.5 . . ?
H58E C58A H58F 109.5 . . ?
C57A C59A H59D 109.5 . . ?
C57A C59A H59E 109.5 . . ?
H59D C59A H59E 109.5 . . ?
C57A C59A H59F 109.5 . . ?
H59D C59A H59F 109.5 . . ?
H59E C59A H59F 109.5 . . ?
O7A C60A C62A 109.2(13) . . ?
O7A C60A C61A 106.5(10) . . ?
C62A C60A C61A 114.6(9) . . ?
O7A C60A H60A 108.8 . . ?
C62A C60A H60A 108.8 . . ?
C61A C60A H60A 108.8 . . ?
C60A C61A H61D 109.5 . . ?
C60A C61A H61E 109.5 . . ?
H61D C61A H61E 109.5 . . ?
C60A C61A H61F 109.5 . . ?
H61D C61A H61F 109.5 . . ?
H61E C61A H61F 109.5 . . ?
C60A C62A H62D 109.5 . . ?
C60A C62A H62E 109.5 . . ?
H62D C62A H62E 109.5 . . ?
C60A C62A H62F 109.5 . . ?
H62D C62A H62F 109.5 . . ?
H62E C62A H62F 109.5 . . ?
C26 C29B H29G 109.5 . . ?
C26 C29B H29H 109.5 . . ?
H29G C29B H29H 109.5 . . ?
C26 C29B H29I 109.5 . . ?
H29G C29B H29I 109.5 . . ?
H29H C29B H29I 109.5 . . ?

loop_
_geom_bond_atom_site_label_1
_geom_bond_atom_site_label_2
_geom_bond_distance
_geom_bond_site_symmetry_2
_geom_bond_publ_flag
Ti1 O1 1.790(3) . ?
Ti1 O2 1.817(3) . ?
Ti1 O3 1.817(3) . ?
Ti1 O4 1.869(3) . ?
Ti1 N1 2.357(3) . ?
Ti2 O5 1.743(7) . ?
Ti2 O6A 1.757(6) . ?
Ti2 O7 1.789(6) . ?
Ti2 O5A 1.837(6) . ?
Ti2 O6 1.850(7) . ?
Ti2 O8 1.876(3) . ?
Ti2 O7A 1.888(7) . ?
Ti2 N2 2.391(3) . ?
O1 C1 1.418(6) . ?
O2 C4 1.413(5) . ?
O3 C7 1.425(6) . ?
O4 C10 1.352(4) . ?
O5 C54A 1.409(17) . ?
O6 C57 1.339(13) . ?
O7 C60 1.420(12) . ?
O8 C45 1.339(5) . ?
N1 C28 1.488(5) . ?
N1 C25 1.489(5) . ?
N1 C24 1.502(5) . ?
N2 C26 1.495(5) . ?
N2 C27 1.503(6) . ?
N2 C39 1.502(6) . ?
C1 C2 1.452(10) . ?
C1 C3 1.489(11) . ?
C1 H1 1.0000 . ?
C2 H2A 0.9800 . ?
C2 H2B 0.9800 . ?
C2 H2C 0.9800 . ?
C3 H3A 0.9800 . ?
C3 H3B 0.9800 . ?
C3 H3C 0.9800 . ?
C4 C5 1.510(8) . ?
C4 C6 1.515(9) . ?
C4 H4 1.0000 . ?
C5 H5A 0.9800 . ?
C5 H5B 0.9800 . ?
C5 H5C 0.9800 . ?
C6 H6A 0.9800 . ?
C6 H6B 0.9800 . ?
C6 H6C 0.9800 . ?
C7 C8 1.437(10) . ?
C7 C9 1.540(10) . ?
C7 H7 1.0000 . ?
C8 H8A 0.9800 . ?
C8 H8B 0.9800 . ?
C8 H8C 0.9800 . ?
C9 H9A 0.9800 . ?
C9 H9B 0.9800 . ?
C9 H9C 0.9800 . ?
C10 C15 1.396(5) . ?
C10 C11 1.408(5) . ?
C11 C12 1.386(6) . ?
C11 C16 1.543(6) . ?
C12 C13 1.402(6) . ?
C12 H12 0.9500 . ?
C13 C14 1.386(6) . ?
C13 C20 1.528(6) . ?
C14 C15 1.389(5) . ?
C14 H14 0.9500 . ?
C15 C24 1.509(5) . ?
C16 C18 1.528(6) . ?
C16 C17 1.539(6) . ?
C16 C19 1.542(6) . ?
C17 H17A 0.9800 . ?
C17 H17B 0.9800 . ?
C17 H17C 0.9800 . ?
C18 H18A 0.9800 . ?
C18 H18B 0.9800 . ?
C18 H18C 0.9800 . ?
C19 H19A 0.9800 . ?
C19 H19B 0.9800 . ?
C19 H19C 0.9800 . ?
C20 C22 1.520(4) . ?
C20 C23A 1.526(5) . ?
C20 C21A 1.536(5) . ?
C20 C23 1.536(4) . ?
C20 C22A 1.552(5) . ?
C20 C21 1.553(5) . ?
C21 H21A 0.9800 . ?
C21 H21B 0.9800 . ?
C21 H21C 0.9800 . ?
C22 H22A 0.9800 . ?
C22 H22B 0.9800 . ?
C22 H22C 0.9800 . ?
C23 H23A 0.9800 . ?
C23 H23B 0.9800 . ?
C23 H23C 0.9800 . ?
C24 H24A 0.9900 . ?
C24 H24B 0.9900 . ?
C25 C26 1.521(6) . ?
C25 H25A 0.9900 . ?
C25 H25B 0.9900 . ?
C26 C29B 1.49(2) . ?
C26 H26 1.0000 . ?
C27 C29 1.524(8) . ?
C27 C28 1.529(6) . ?
C27 H27 1.0000 . ?
C28 C29A 1.43(2) . ?
C28 H28 1.0000 . ?
C29 H29A 0.9800 . ?
C29 H29B 0.9800 . ?
C29 H29C 0.9800 . ?
C39 C40 1.496(6) . ?
C39 H39A 0.9900 . ?
C39 H39B 0.9900 . ?
C40 C41 1.396(6) . ?
C40 C45 1.405(6) . ?
C41 C42 1.377(7) . ?
C41 H41 0.9500 . ?
C42 C43 1.398(7) . ?
C42 C50 1.534(7) . ?
C43 C44 1.396(6) . ?
C43 H43 0.9500 . ?
C44 C45 1.413(6) . ?
C44 C46 1.538(6) . ?
C46 C49 1.528(6) . ?
C46 C47 1.534(7) . ?
C46 C48 1.548(7) . ?
C47 H47A 0.9800 . ?
C47 H47B 0.9800 . ?
C47 H47C 0.9800 . ?
C48 H48A 0.9800 . ?
C48 H48B 0.9800 . ?
C48 H48C 0.9800 . ?
C49 H49A 0.9800 . ?
C49 H49B 0.9800 . ?
C49 H49C 0.9800 . ?
C50 C51 1.521(5) . ?
C50 C53A 1.535(5) . ?
C50 C53 1.540(5) . ?
C50 C52A 1.540(5) . ?
C50 C52 1.548(5) . ?
C50 C51A 1.555(5) . ?
C51 H51A 0.9800 . ?
C51 H51B 0.9800 . ?
C51 H51C 0.9800 . ?
C52 H52A 0.9800 . ?
C52 H52B 0.9800 . ?
C52 H52C 0.9800 . ?
C53 H53A 0.9800 . ?
C53 H53B 0.9800 . ?
C53 H53C 0.9800 . ?
C54 O5A 1.410(13) . ?
C54 C56 1.504(5) . ?
C54 C55 1.515(5) . ?
C54 H54 1.0000 . ?
C55 H55A 0.9800 . ?
C55 H55B 0.9800 . ?
C55 H55C 0.9800 . ?
C56 H56A 0.9800 . ?
C56 H56B 0.9800 . ?
C56 H56C 0.9800 . ?
C57 C58 1.494(5) . ?
C57 C59 1.504(5) . ?
C57 H57 1.0000 . ?
C58 H58A 0.9800 . ?
C58 H58B 0.9800 . ?
C58 H58C 0.9800 . ?
C59 H59A 0.9800 . ?
C59 H59B 0.9800 . ?
C59 H59C 0.9800 . ?
C60 C61 1.507(5) . ?
C60 C62 1.518(5) . ?
C60 H60 1.0000 . ?
C61 H61A 0.9800 . ?
C61 H61B 0.9800 . ?
C61 H61C 0.9800 . ?
C62 H62A 0.9800 . ?
C62 H62B 0.9800 . ?
C62 H62C 0.9800 . ?
O6A C57A 1.410(12) . ?
O7A C60A 1.459(14) . ?
C21A H21D 0.9800 . ?
C21A H21E 0.9800 . ?
C21A H21F 0.9800 . ?
C22A H22D 0.9800 . ?
C22A H22E 0.9800 . ?
C22A H22F 0.9800 . ?
C23A H23D 0.9800 . ?
C23A H23E 0.9800 . ?
C23A H23F 0.9800 . ?
C29A H29D 0.9800 . ?
C29A H29E 0.9800 . ?
C29A H29F 0.9800 . ?
C51A H51D 0.9800 . ?
C51A H51E 0.9800 . ?
C51A H51F 0.9800 . ?
C52A H52D 0.9800 . ?
C52A H52E 0.9800 . ?
C52A H52F 0.9800 . ?
C53A H53D 0.9800 . ?
C53A H53E 0.9800 . ?
C53A H53F 0.9800 . ?
C54A C56A 1.503(5) . ?
C54A C55A 1.507(5) . ?
C54A H54A 1.0000 . ?
C55A H55D 0.9800 . ?
C55A H55E 0.9800 . ?
C55A H55F 0.9800 . ?
C56A H56D 0.9800 . ?
C56A H56E 0.9800 . ?
C56A H56F 0.9800 . ?
C57A C59A 1.503(5) . ?
C57A C58A 1.508(5) . ?
C57A H57A 1.0000 . ?
C58A H58D 0.9800 . ?
C58A H58E 0.9800 . ?
C58A H58F 0.9800 . ?
C59A H59D 0.9800 . ?
C59A H59E 0.9800 . ?
C59A H59F 0.9800 . ?
C60A C62A 1.505(5) . ?
C60A C61A 1.512(15) . ?
C60A H60A 1.0000 . ?
C61A H61D 0.9800 . ?
C61A H61E 0.9800 . ?
C61A H61F 0.9800 . ?
C62A H62D 0.9800 . ?
C62A H62E 0.9800 . ?
C62A H62F 0.9800 . ?
C29B H29G 0.9800 . ?
C29B H29H 0.9800 . ?
C29B H29I 0.9800 . ?
